data_7023908
loop_
_publ_author_name
'Scott, Hayley S.'
'Ross, Tamsyn M.'
'Chilton, Nicholas F.'
'Gass, Ian A.'
'Moubaraki, Boujemaa'
'Chastanet, Guillaume'
'Paradis, Nicolas'
'L\`etard, Jean-Fran\,cois'
'Vignesh, Kuduva R.'
'Rajaraman, Gopalan'
'Batten, Stuart R.'
'Murray, Keith S.'

_publ_section_title
;
 Crown-linked dipyridylamino-triazine ligands and their spin-crossover
 iron(ii) derivatives: magnetism, photomagnetism and cooperativity.
;
_journal_issue 47
_journal_name_full 'Dalton transactions (Cambridge, England : 2003)'
_journal_page_first 16494
_journal_page_last 16509
_journal_paper_doi 10.1039/c3dt51839f
_journal_volume 42
_journal_year 2013
_chemical_formula_sum 'C60 H56 Fe N22 O4 Se2'
_chemical_formula_weight 1363.04
_chemical_name_systematic
; 
 ? 
;
_space_group_IT_number 2
_symmetry_cell_setting triclinic
_symmetry_space_group_name_Hall '-P 1'
_symmetry_space_group_name_H-M 'P -1'
_atom_sites_solution_hydrogens geom
_atom_sites_solution_primary direct
_atom_sites_solution_secondary difmap
_audit_creation_method SHELXL-97
_cell_angle_alpha 70.65(3)
_cell_angle_beta 71.26(3)
_cell_angle_gamma 65.99(3)
_cell_formula_units_Z 1
_cell_length_a 10.620(2)
_cell_length_b 12.570(3)
_cell_length_c 13.150(3)
_cell_measurement_temperature 100(2)
_cell_volume 1477.1(7)
_computing_cell_refinement 'XDS (Kabsch, 1993)'
_computing_data_collection 'Blu-Ice (McPhillips et al, 2002)'
_computing_data_reduction 'XDS (Kabsch, 1993)'
_computing_molecular_graphics X-SEED
_computing_publication_material 'XCIF V6.12 (BrukerAXS, 2001).'
_computing_structure_refinement 'SHELXL-97 (Sheldrick, 1997)'
_computing_structure_solution 'SHELXS-97 (Sheldrick, 1990)'
_diffrn_ambient_temperature 100(2)
_diffrn_measured_fraction_theta_full 0.997
_diffrn_measured_fraction_theta_max 0.997
_diffrn_measurement_device_type 'ADSC Quantum 210r'
_diffrn_measurement_method 'scans in phi'
_diffrn_radiation_monochromator silicon
_diffrn_radiation_source 'Australian Synchrotron'
_diffrn_radiation_type synchrotron
_diffrn_radiation_wavelength 0.71073
_diffrn_reflns_av_R_equivalents 0.0588
_diffrn_reflns_av_sigmaI/netI 0.0311
_diffrn_reflns_limit_h_max 13
_diffrn_reflns_limit_h_min -13
_diffrn_reflns_limit_k_max 16
_diffrn_reflns_limit_k_min -16
_diffrn_reflns_limit_l_max 16
_diffrn_reflns_limit_l_min -16
_diffrn_reflns_number 46822
_diffrn_reflns_theta_full 27.18
_diffrn_reflns_theta_max 27.18
_diffrn_reflns_theta_min 1.68
_exptl_absorpt_coefficient_mu 1.557
_exptl_absorpt_correction_type none
_exptl_crystal_colour Yellow
_exptl_crystal_density_diffrn 1.532
_exptl_crystal_density_method 'not measured'
_exptl_crystal_description Block
_exptl_crystal_F_000 696
_exptl_crystal_size_max 0.02
_exptl_crystal_size_mid 0.02
_exptl_crystal_size_min 0.02
_refine_diff_density_max 0.783
_refine_diff_density_min -1.132
_refine_diff_density_rms 0.086
_refine_ls_extinction_method none
_refine_ls_goodness_of_fit_ref 1.040
_refine_ls_hydrogen_treatment constr
_refine_ls_matrix_type full
_refine_ls_number_parameters 403
_refine_ls_number_reflns 6541
_refine_ls_number_restraints 0
_refine_ls_restrained_S_all 1.040
_refine_ls_R_factor_all 0.0581
_refine_ls_R_factor_gt 0.0476
_refine_ls_shift/su_max 0.000
_refine_ls_shift/su_mean 0.000
_refine_ls_structure_factor_coef Fsqd
_refine_ls_weighting_details 'calc w=1/[\s^2^(Fo^2^)+(0.0706P)^2^+2.1618P] where P=(Fo^2^+2Fc^2^)/3'
_refine_ls_weighting_scheme calc
_refine_ls_wR_factor_gt 0.1286
_refine_ls_wR_factor_ref 0.1356
_reflns_number_gt 5450
_reflns_number_total 6541
_reflns_threshold_expression >2sigma(I)
_cod_data_source_file c3dt51839f.txt
_cod_data_source_block hs455m
_cod_depositor_comments
;
The following automatic conversions were performed:

'_symmetry_cell_setting' value 'Triclinic' changed to 'triclinic'
according to /home/saulius/struct/CIF-dictionaries/cif_core.dic
dictionary named 'cif_core.dic' version 2.4.2 from 2011-04-26.

Automatic conversion script
Id: cif_fix_values 1891 2012-01-12 08:04:46Z andrius 
;
_cod_original_cell_volume 1477.2(5)
_cod_original_sg_symbol_H-M P-1
_cod_database_code 7023908

loop_
_symmetry_equiv_pos_as_xyz
'x, y, z'
'-x, -y, -z'

loop_
_atom_site_label
_atom_site_type_symbol
_atom_site_fract_x
_atom_site_fract_y
_atom_site_fract_z
_atom_site_U_iso_or_equiv
_atom_site_adp_type
_atom_site_occupancy
_atom_site_symmetry_multiplicity
_atom_site_calc_flag
_atom_site_refinement_flags
Se1 Se 0.40339(4) 0.13107(3) 0.57770(3) 0.04273(13) Uani 1 1 d .
Fe1 Fe 0.5000 0.5000 0.5000 0.02319(14) Uani 1 2 d S
O1 O 0.2851(3) -0.2041(2) 0.9694(2) 0.0407(6) Uani 1 1 d .
N1 N 0.4751(3) 0.3458(2) 0.5373(2) 0.0272(5) Uani 1 1 d .
C1 C 0.4465(3) 0.2624(3) 0.5536(2) 0.0275(6) Uani 1 1 d .
O2 O 0.0573(2) 0.2173(2) 0.87308(19) 0.0385(5) Uani 1 1 d .
N2 N 0.4414(3) 0.5089(2) 0.6578(2) 0.0263(5) Uani 1 1 d .
C2 C 0.3439(3) 0.6091(3) 0.6895(3) 0.0331(6) Uani 1 1 d .
H7 H 0.3002 0.6735 0.6354 0.040 Uiso 1 1 calc R
N3 N 0.6984(3) 0.4242(2) 0.5242(2) 0.0262(5) Uani 1 1 d .
C3 C 0.3055(4) 0.6218(3) 0.7957(3) 0.0404(8) Uani 1 1 d .
H8 H 0.2354 0.6929 0.8145 0.049 Uiso 1 1 calc R
N4 N 0.6138(2) 0.32018(19) 0.70084(19) 0.0228(5) Uani 1 1 d .
C4 C 0.3700(4) 0.5300(3) 0.8754(3) 0.0401(8) Uani 1 1 d .
H9 H 0.3452 0.5373 0.9495 0.048 Uiso 1 1 calc R
N5 N 0.7128(2) 0.11709(19) 0.70901(19) 0.0233(5) Uani 1 1 d .
C5 C 0.4707(3) 0.4277(3) 0.8453(3) 0.0329(6) Uani 1 1 d .
H10 H 0.5170 0.3633 0.8980 0.039 Uiso 1 1 calc R
N6 N 0.4814(2) 0.2012(2) 0.81307(19) 0.0235(5) Uani 1 1 d .
C6 C 0.5028(3) 0.4210(2) 0.7364(2) 0.0248(5) Uani 1 1 d .
N7 N 0.5803(2) -0.0106(2) 0.8253(2) 0.0262(5) Uani 1 1 d .
C7 C 0.7298(3) 0.3423(2) 0.6169(2) 0.0251(5) Uani 1 1 d .
N8 N 0.8094(3) -0.0880(2) 0.7310(2) 0.0281(5) Uani 1 1 d .
C8 C 0.8666(3) 0.2861(3) 0.6343(3) 0.0308(6) Uani 1 1 d .
H5 H 0.8852 0.2265 0.6997 0.037 Uiso 1 1 calc R
N9 N 0.9849(3) -0.0277(2) 0.7443(2) 0.0318(5) Uani 1 1 d .
C9 C 0.9756(3) 0.3185(3) 0.5545(3) 0.0350(7) Uani 1 1 d .
H4 H 1.0701 0.2819 0.5642 0.042 Uiso 1 1 calc R
N10 N 0.8797(3) -0.2935(2) 0.8054(3) 0.0461(8) Uani 1 1 d .
C10 C 0.9429(3) 0.4057(3) 0.4602(3) 0.0352(7) Uani 1 1 d .
H3 H 1.0152 0.4302 0.4044 0.042 Uiso 1 1 calc R
N11 N 0.3578(3) 0.0754(2) 0.9238(2) 0.0282(5) Uani 1 1 d .
C11 C 0.8057(3) 0.4565(3) 0.4479(3) 0.0324(6) Uani 1 1 d .
H2 H 0.7850 0.5168 0.3833 0.039 Uiso 1 1 calc R
C22 C 0.6765(5) -0.3177(4) 0.7308(4) 0.0585(12) Uani 1 1 d .
H24 H 0.6082 -0.3262 0.7047 0.070 Uiso 1 1 calc R
C12 C 0.6021(3) 0.2068(2) 0.7435(2) 0.0221(5) Uani 1 1 d .
C23 C 0.7633(5) -0.4140(4) 0.7893(4) 0.0643(14) Uani 1 1 d .
H23 H 0.7548 -0.4907 0.8063 0.077 Uiso 1 1 calc R
C13 C 0.6946(3) 0.0106(2) 0.7563(2) 0.0247(5) Uani 1 1 d .
C24 C 0.8624(5) -0.4005(3) 0.8237(4) 0.0603(12) Uani 1 1 d .
H22 H 0.9235 -0.4698 0.8628 0.072 Uiso 1 1 calc R
C14 C 0.4758(3) 0.0889(2) 0.8506(2) 0.0246(5) Uani 1 1 d .
C15 C 0.9478(3) -0.0801(2) 0.6908(2) 0.0264(6) Uani 1 1 d .
C16 C 1.0334(3) -0.1242(3) 0.5993(3) 0.0313(6) Uani 1 1 d .
H16 H 1.0027 -0.1622 0.5649 0.038 Uiso 1 1 calc R
C17 C 1.1649(3) -0.1114(3) 0.5593(3) 0.0363(7) Uani 1 1 d .
H17 H 1.2268 -0.1411 0.4969 0.044 Uiso 1 1 calc R
C18 C 1.2053(3) -0.0552(3) 0.6110(3) 0.0392(7) Uani 1 1 d .
H18 H 1.2949 -0.0447 0.5847 0.047 Uiso 1 1 calc R
C19 C 1.1121(3) -0.0144(3) 0.7019(3) 0.0392(7) Uani 1 1 d .
H19 H 1.1396 0.0256 0.7365 0.047 Uiso 1 1 calc R
C20 C 0.7911(3) -0.2004(3) 0.7503(3) 0.0330(7) Uani 1 1 d .
C21 C 0.6895(4) -0.2065(3) 0.7097(3) 0.0429(8) Uani 1 1 d .
H21 H 0.6307 -0.1369 0.6688 0.052 Uiso 1 1 calc R
C25 C 0.3483(3) -0.0442(3) 0.9760(2) 0.0296(6) Uani 1 1 d .
H25A H 0.2884 -0.0442 1.0513 0.035 Uiso 1 1 calc R
H25B H 0.4438 -0.1017 0.9831 0.035 Uiso 1 1 calc R
C26 C 0.2880(3) -0.0860(3) 0.9131(3) 0.0345(7) Uani 1 1 d .
H26A H 0.1912 -0.0307 0.9074 0.041 Uiso 1 1 calc R
H26B H 0.3468 -0.0863 0.8375 0.041 Uiso 1 1 calc R
C27 C 0.1725(4) -0.2095(3) 1.0626(3) 0.0403(7) Uani 1 1 d .
H29A H 0.1382 -0.1365 1.0909 0.048 Uiso 1 1 calc R
H29B H 0.2062 -0.2796 1.1219 0.048 Uiso 1 1 calc R
C28 C 0.2486(3) 0.1798(3) 0.9613(3) 0.0338(7) Uani 1 1 d .
H27A H 0.2943 0.2259 0.9767 0.041 Uiso 1 1 calc R
H27B H 0.1873 0.1522 1.0313 0.041 Uiso 1 1 calc R
C29 C 0.1579(3) 0.2618(3) 0.8790(3) 0.0407(8) Uani 1 1 d .
H28A H 0.1071 0.3403 0.8989 0.049 Uiso 1 1 calc R
H28B H 0.2200 0.2752 0.8049 0.049 Uiso 1 1 calc R
C30 C -0.0538(3) 0.2193(3) 0.9684(3) 0.0405(8) Uani 1 1 d .
H30A H -0.0850 0.2949 0.9919 0.049 Uiso 1 1 calc R
H30B H -0.0220 0.1514 1.0299 0.049 Uiso 1 1 calc R

loop_
_atom_site_aniso_label
_atom_site_aniso_U_11
_atom_site_aniso_U_22
_atom_site_aniso_U_33
_atom_site_aniso_U_23
_atom_site_aniso_U_13
_atom_site_aniso_U_12
Se1 0.0525(2) 0.02980(19) 0.0542(2) -0.00229(15) -0.01540(17) -0.02484(16)
Fe1 0.0251(3) 0.0153(3) 0.0235(3) -0.0013(2) -0.0008(2) -0.0073(2)
O1 0.0391(12) 0.0378(13) 0.0458(13) -0.0140(11) 0.0076(10) -0.0230(10)
N1 0.0275(12) 0.0200(11) 0.0287(12) -0.0010(9) -0.0038(9) -0.0081(9)
C1 0.0278(14) 0.0222(14) 0.0278(14) -0.0022(11) -0.0048(11) -0.0077(11)
O2 0.0251(11) 0.0415(13) 0.0386(12) -0.0047(10) -0.0005(9) -0.0096(9)
N2 0.0271(12) 0.0177(11) 0.0281(12) -0.0032(9) -0.0018(9) -0.0063(9)
C2 0.0362(16) 0.0211(14) 0.0321(15) -0.0047(11) -0.0038(12) -0.0039(12)
N3 0.0268(12) 0.0195(11) 0.0272(12) -0.0031(9) 0.0012(9) -0.0099(9)
C3 0.0445(19) 0.0256(15) 0.0374(17) -0.0117(13) -0.0005(14) -0.0012(13)
N4 0.0233(11) 0.0135(10) 0.0249(11) -0.0010(8) -0.0007(9) -0.0058(8)
C4 0.0489(19) 0.0324(17) 0.0287(15) -0.0105(13) -0.0001(14) -0.0072(14)
N5 0.0231(11) 0.0151(10) 0.0255(11) -0.0006(8) -0.0032(9) -0.0052(9)
C5 0.0361(16) 0.0268(15) 0.0287(15) -0.0053(12) -0.0036(12) -0.0072(12)
N6 0.0220(11) 0.0168(10) 0.0258(11) 0.0015(8) -0.0039(9) -0.0067(8)
C6 0.0262(13) 0.0165(12) 0.0266(13) -0.0023(10) -0.0017(10) -0.0073(10)
N7 0.0255(11) 0.0181(11) 0.0301(12) -0.0018(9) -0.0038(9) -0.0070(9)
C7 0.0246(13) 0.0147(12) 0.0312(14) -0.0035(10) -0.0004(11) -0.0077(10)
N8 0.0256(12) 0.0152(11) 0.0375(13) -0.0039(9) -0.0033(10) -0.0054(9)
C8 0.0284(14) 0.0252(14) 0.0375(16) -0.0059(12) -0.0058(12) -0.0099(12)
N9 0.0290(12) 0.0297(13) 0.0328(13) -0.0060(10) -0.0097(10) -0.0049(10)
C9 0.0249(14) 0.0340(16) 0.0481(19) -0.0139(14) -0.0031(13) -0.0121(12)
N10 0.0544(18) 0.0208(13) 0.0435(16) -0.0004(12) -0.0031(14) -0.0046(12)
C10 0.0318(15) 0.0278(15) 0.0434(17) -0.0089(13) 0.0044(13) -0.0165(12)
N11 0.0238(11) 0.0214(11) 0.0329(13) 0.0007(9) -0.0023(10) -0.0095(9)
C11 0.0322(15) 0.0267(14) 0.0329(15) -0.0040(12) 0.0031(12) -0.0147(12)
C22 0.058(2) 0.048(2) 0.075(3) -0.030(2) 0.014(2) -0.032(2)
C12 0.0235(12) 0.0157(12) 0.0226(12) 0.0015(9) -0.0061(10) -0.0061(10)
C23 0.078(3) 0.036(2) 0.068(3) -0.0152(19) 0.022(2) -0.035(2)
C13 0.0243(13) 0.0176(12) 0.0272(13) -0.0014(10) -0.0046(10) -0.0059(10)
C24 0.076(3) 0.0235(17) 0.051(2) -0.0006(16) 0.005(2) -0.0083(18)
C14 0.0242(13) 0.0187(12) 0.0255(13) 0.0015(10) -0.0049(10) -0.0076(10)
C15 0.0250(13) 0.0171(12) 0.0288(14) -0.0002(10) -0.0054(11) -0.0033(10)
C16 0.0327(15) 0.0215(13) 0.0323(15) -0.0068(11) -0.0054(12) -0.0029(11)
C17 0.0316(15) 0.0275(15) 0.0332(16) -0.0038(12) -0.0005(12) -0.0012(12)
C18 0.0260(15) 0.0307(16) 0.0498(19) -0.0024(14) -0.0052(13) -0.0063(12)
C19 0.0332(16) 0.0355(17) 0.0491(19) -0.0078(14) -0.0157(14) -0.0083(13)
C20 0.0355(16) 0.0172(13) 0.0352(15) -0.0043(11) 0.0045(12) -0.0088(12)
C21 0.0417(18) 0.0320(17) 0.055(2) -0.0152(15) -0.0006(16) -0.0160(14)
C25 0.0290(14) 0.0265(14) 0.0298(14) 0.0020(11) -0.0042(11) -0.0145(12)
C26 0.0309(15) 0.0337(16) 0.0361(16) -0.0050(13) -0.0047(12) -0.0125(13)
C27 0.0360(17) 0.0403(18) 0.0412(18) -0.0038(14) -0.0036(14) -0.0176(14)
C28 0.0255(14) 0.0273(15) 0.0385(16) -0.0047(12) 0.0024(12) -0.0084(12)
C29 0.0254(15) 0.0299(16) 0.054(2) 0.0032(14) -0.0053(14) -0.0093(12)
C30 0.0281(15) 0.0468(19) 0.0430(18) -0.0143(15) 0.0037(13) -0.0146(14)

loop_
_atom_type_symbol
_atom_type_description
_atom_type_scat_dispersion_real
_atom_type_scat_dispersion_imag
_atom_type_scat_source
C C 0.0033 0.0016 'International Tables Vol C Tables 4.2.6.8 and 6.1.1.4'
H H 0.0000 0.0000 'International Tables Vol C Tables 4.2.6.8 and 6.1.1.4'
N N 0.0061 0.0033 'International Tables Vol C Tables 4.2.6.8 and 6.1.1.4'
O O 0.0106 0.0060 'International Tables Vol C Tables 4.2.6.8 and 6.1.1.4'
Fe Fe 0.3463 0.8444 'International Tables Vol C Tables 4.2.6.8 and 6.1.1.4'
Se Se -0.0929 2.2259 'International Tables Vol C Tables 4.2.6.8 and 6.1.1.4'

loop_
_geom_angle_atom_site_label_1
_geom_angle_atom_site_label_2
_geom_angle_atom_site_label_3
_geom_angle
_geom_angle_site_symmetry_1
_geom_angle_site_symmetry_3
N1 Fe1 N1 180.00(15) 2_666 .
N1 Fe1 N2 92.12(10) 2_666 2_666
N1 Fe1 N2 87.88(10) . 2_666
N1 Fe1 N2 87.88(10) 2_666 .
N1 Fe1 N2 92.12(10) . .
N2 Fe1 N2 180.000(1) 2_666 .
N1 Fe1 N3 87.56(10) 2_666 .
N1 Fe1 N3 92.44(10) . .
N2 Fe1 N3 93.98(10) 2_666 .
N2 Fe1 N3 86.02(10) . .
N1 Fe1 N3 92.44(10) 2_666 2_666
N1 Fe1 N3 87.56(10) . 2_666
N2 Fe1 N3 86.02(10) 2_666 2_666
N2 Fe1 N3 93.98(10) . 2_666
N3 Fe1 N3 180.0 . 2_666
C27 O1 C26 114.8(3) . .
C1 N1 Fe1 171.6(3) . .
N1 C1 Se1 179.3(3) . .
C30 O2 C29 112.5(3) . .
C6 N2 C2 116.5(3) . .
C6 N2 Fe1 122.34(19) . .
C2 N2 Fe1 121.0(2) . .
N2 C2 C3 123.2(3) . .
N2 C2 H7 118.4 . .
C3 C2 H7 118.4 . .
C7 N3 C11 117.4(3) . .
C7 N3 Fe1 121.82(19) . .
C11 N3 Fe1 120.8(2) . .
C2 C3 C4 119.3(3) . .
C2 C3 H8 120.3 . .
C4 C3 H8 120.3 . .
C12 N4 C7 122.4(2) . .
C12 N4 C6 120.1(2) . .
C7 N4 C6 117.3(2) . .
C5 C4 C3 118.8(3) . .
C5 C4 H9 120.6 . .
C3 C4 H9 120.6 . .
C12 N5 C13 112.4(2) . .
C4 C5 C6 118.5(3) . .
C4 C5 H10 120.8 . .
C6 C5 H10 120.8 . .
C12 N6 C14 113.2(2) . .
N2 C6 C5 123.7(3) . .
N2 C6 N4 116.3(2) . .
C5 C6 N4 119.8(3) . .
C13 N7 C14 113.5(2) . .
N3 C7 C8 122.9(3) . .
N3 C7 N4 116.3(2) . .
C8 C7 N4 120.7(3) . .
C13 N8 C15 120.3(2) . .
C13 N8 C20 120.2(2) . .
C15 N8 C20 119.4(2) . .
C9 C8 C7 118.9(3) . .
C9 C8 H5 120.5 . .
C7 C8 H5 120.5 . .
C15 N9 C19 116.2(3) . .
C8 C9 C10 118.3(3) . .
C8 C9 H4 120.9 . .
C10 C9 H4 120.9 . .
C20 N10 C24 114.9(4) . .
C11 C10 C9 119.7(3) . .
C11 C10 H3 120.1 . .
C9 C10 H3 120.1 . .
C14 N11 C28 118.9(2) . .
C14 N11 C25 120.2(2) . .
C28 N11 C25 120.4(2) . .
N3 C11 C10 122.7(3) . .
N3 C11 H2 118.6 . .
C10 C11 H2 118.6 . .
C23 C22 C21 118.7(4) . .
C23 C22 H24 120.7 . .
C21 C22 H24 120.7 . .
N6 C12 N5 127.9(2) . .
N6 C12 N4 116.0(2) . .
N5 C12 N4 116.2(2) . .
C22 C23 C24 119.8(4) . .
C22 C23 H23 120.1 . .
C24 C23 H23 120.1 . .
N7 C13 N5 127.4(3) . .
N7 C13 N8 116.9(2) . .
N5 C13 N8 115.8(2) . .
C23 C24 N10 124.0(4) . .
C23 C24 H22 118.0 . .
N10 C24 H22 118.0 . .
N11 C14 N7 117.7(2) . .
N11 C14 N6 116.7(2) . .
N7 C14 N6 125.6(2) . .
N9 C15 C16 124.3(3) . .
N9 C15 N8 116.7(3) . .
C16 C15 N8 119.1(3) . .
C17 C16 C15 118.0(3) . .
C17 C16 H16 121.0 . .
C15 C16 H16 121.0 . .
C18 C17 C16 119.4(3) . .
C18 C17 H17 120.3 . .
C16 C17 H17 120.3 . .
C17 C18 C19 118.2(3) . .
C17 C18 H18 120.9 . .
C19 C18 H18 120.9 . .
N9 C19 C18 124.1(3) . .
N9 C19 H19 118.0 . .
C18 C19 H19 118.0 . .
N10 C20 C21 125.0(3) . .
N10 C20 N8 114.9(3) . .
C21 C20 N8 120.1(3) . .
C20 C21 C22 117.7(4) . .
C20 C21 H21 121.2 . .
C22 C21 H21 121.2 . .
N11 C25 C26 113.5(2) . .
N11 C25 H25A 108.9 . .
C26 C25 H25A 108.9 . .
N11 C25 H25B 108.9 . .
C26 C25 H25B 108.9 . .
H25A C25 H25B 107.7 . .
O1 C26 C25 109.4(3) . .
O1 C26 H26A 109.8 . .
C25 C26 H26A 109.8 . .
O1 C26 H26B 109.8 . .
C25 C26 H26B 109.8 . .
H26A C26 H26B 108.2 . .
O1 C27 C30 110.0(3) . 2_557
O1 C27 H29A 109.7 . .
C30 C27 H29A 109.7 2_557 .
O1 C27 H29B 109.7 . .
C30 C27 H29B 109.7 2_557 .
H29A C27 H29B 108.2 . .
N11 C28 C29 113.6(3) . .
N11 C28 H27A 108.9 . .
C29 C28 H27A 108.9 . .
N11 C28 H27B 108.9 . .
C29 C28 H27B 108.9 . .
H27A C28 H27B 107.7 . .
O2 C29 C28 114.1(3) . .
O2 C29 H28A 108.7 . .
C28 C29 H28A 108.7 . .
O2 C29 H28B 108.7 . .
C28 C29 H28B 108.7 . .
H28A C29 H28B 107.6 . .
O2 C30 C27 106.7(3) . 2_557
O2 C30 H30A 110.4 . .
C27 C30 H30A 110.4 2_557 .
O2 C30 H30B 110.4 . .
C27 C30 H30B 110.4 2_557 .
H30A C30 H30B 108.6 . .

loop_
_geom_bond_atom_site_label_1
_geom_bond_atom_site_label_2
_geom_bond_distance
_geom_bond_site_symmetry_2
Se1 C1 1.792(3) .
Fe1 N1 1.942(2) 2_666
Fe1 N1 1.942(2) .
Fe1 N2 1.993(2) 2_666
Fe1 N2 1.993(2) .
Fe1 N3 2.011(3) .
Fe1 N3 2.011(3) 2_666
O1 C27 1.416(4) .
O1 C26 1.431(4) .
N1 C1 1.142(4) .
O2 C30 1.418(4) .
O2 C29 1.424(4) .
N2 C6 1.344(4) .
N2 C2 1.357(4) .
C2 C3 1.367(5) .
C2 H7 0.9500 .
N3 C7 1.344(4) .
N3 C11 1.358(4) .
C3 C4 1.384(5) .
C3 H8 0.9500 .
N4 C12 1.389(3) .
N4 C7 1.419(3) .
N4 C6 1.427(3) .
C4 C5 1.378(4) .
C4 H9 0.9500 .
N5 C12 1.333(3) .
N5 C13 1.341(3) .
C5 C6 1.384(4) .
C5 H10 0.9500 .
N6 C12 1.328(3) .
N6 C14 1.352(3) .
N7 C13 1.327(4) .
N7 C14 1.347(4) .
C7 C8 1.391(4) .
N8 C13 1.384(4) .
N8 C15 1.426(4) .
N8 C20 1.433(4) .
C8 C9 1.388(4) .
C8 H5 0.9500 .
N9 C15 1.335(4) .
N9 C19 1.342(4) .
C9 C10 1.388(5) .
C9 H4 0.9500 .
N10 C20 1.327(4) .
N10 C24 1.363(5) .
C10 C11 1.372(5) .
C10 H3 0.9500 .
N11 C14 1.346(4) .
N11 C28 1.461(4) .
N11 C25 1.462(4) .
C11 H2 0.9500 .
C22 C23 1.356(7) .
C22 C21 1.388(5) .
C22 H24 0.9500 .
C23 C24 1.358(7) .
C23 H23 0.9500 .
C24 H22 0.9500 .
C15 C16 1.382(4) .
C16 C17 1.381(5) .
C16 H16 0.9500 .
C17 C18 1.378(5) .
C17 H17 0.9500 .
C18 C19 1.380(5) .
C18 H18 0.9500 .
C19 H19 0.9500 .
C20 C21 1.386(5) .
C21 H21 0.9500 .
C25 C26 1.507(4) .
C25 H25A 0.9900 .
C25 H25B 0.9900 .
C26 H26A 0.9900 .
C26 H26B 0.9900 .
C27 C30 1.504(5) 2_557
C27 H29A 0.9900 .
C27 H29B 0.9900 .
C28 C29 1.512(5) .
C28 H27A 0.9900 .
C28 H27B 0.9900 .
C29 H28A 0.9900 .
C29 H28B 0.9900 .
C30 C27 1.504(5) 2_557
C30 H30A 0.9900 .
C30 H30B 0.9900 .
